data_4348023
loop_
_publ_author_name
'Richers, Casseday P.'
'Bertke, Jeffery'
'Rauchfuss, Thomas B.'

_publ_contact_author
; 
Thomas B. Rauchfuss
Department of Chemistry
University of Illinois 
A328 CLSL, Box 12-6 
600 South Mathews Avenue 
Urbana, Illinois  61801 
USA 
;
_publ_section_title
;
 Insights into the Hydrolytic Polymerization of Trimethoxymethylsilane.
 Crystal Structure of (MeO)2MeSiONa.
;
_journal_issue 12
_journal_name_full 'Inorganic chemistry'
_journal_page_first 5744
_journal_page_last 5746
_journal_paper_doi 10.1021/acs.inorgchem.6b00874
_journal_volume 55
_journal_year 2016
_chemical_formula_moiety 'C3 H9 O3 Si -, 0.4(C H4 O), Na+'
_chemical_formula_sum 'C3.4 H10.6 Na O3.4 Si'
_chemical_formula_weight 156.99
_space_group_crystal_system triclinic
_space_group_IT_number 2
_space_group_name_Hall '-P 1'
_space_group_name_H-M_alt 'P -1'
_atom_sites_solution_hydrogens mixed
_audit_creation_method SHELXL-2014/6
_audit_update_record
; 
? 
;
_cell_angle_alpha 85.639(6)
_cell_angle_beta 82.851(5)
_cell_angle_gamma 66.091(5)
_cell_formula_units_Z 10
_cell_length_a 11.5098(12)
_cell_length_b 12.9494(14)
_cell_length_c 14.6016(16)
_cell_measurement_reflns_used 9768
_cell_measurement_temperature 100(2)
_cell_measurement_theta_max 26.50
_cell_measurement_theta_min 2.31
_cell_volume 1973.3(4)
_computing_cell_refinement 'SAINT V8.34A (Bruker, 2005)'
_computing_data_collection 'APEX2 V2014.9-0 (Bruker, 2014)'
_computing_data_reduction
; 
SAINT V8.34A, XPREP v2014/2, SADABS V2014/4, TWINABS V2012/1 
(Bruker, 2012 & 2014) 
;
_computing_molecular_graphics
; 
SHELXTL v2014-4 (Bruker, 2014), CrystalMaker v2.7.7 (CrystalMaker, 1994) 
;
_computing_publication_material 'XCIF V2014-2 (Bruker, 2014)'
_computing_structure_refinement 'SHELX-2014-6 (Sheldrick, 2014)'
_computing_structure_solution 'SHELX-2014-4 (Sheldrick, 2014)'
_diffrn_ambient_temperature 100(2)
_diffrn_measured_fraction_theta_full 0.999
_diffrn_measured_fraction_theta_max 0.998
_diffrn_measurement_device 'Bruker Kappa/ApexII CCD'
_diffrn_measurement_method 'profile data from \f and \w scans'
_diffrn_radiation_monochromator graphite
_diffrn_radiation_source 'fine-focus sealed tube'
_diffrn_radiation_type MoK\a
_diffrn_radiation_wavelength 0.71073
_diffrn_radiation_wavelength_id cm51qsa
_diffrn_reflns_av_R_equivalents 0.0379
_diffrn_reflns_av_unetI/netI 0.0252
_diffrn_reflns_Laue_measured_fraction_full 0.999
_diffrn_reflns_Laue_measured_fraction_max 0.998
_diffrn_reflns_limit_h_max 14
_diffrn_reflns_limit_h_min -14
_diffrn_reflns_limit_k_max 16
_diffrn_reflns_limit_k_min -16
_diffrn_reflns_limit_l_max 18
_diffrn_reflns_limit_l_min -18
_diffrn_reflns_number 43275
_diffrn_reflns_point_group_measured_fraction_full 0.999
_diffrn_reflns_point_group_measured_fraction_max 0.998
_diffrn_reflns_theta_full 25.242
_diffrn_reflns_theta_max 26.526
_diffrn_reflns_theta_min 2.192
_exptl_absorpt_coefficient_mu 0.295
_exptl_absorpt_correction_T_max 0.98912
_exptl_absorpt_correction_T_min 0.94041
_exptl_absorpt_correction_type integration
_exptl_absorpt_process_details 'SADABS V2014/4 (Bruker, 2014)'
_exptl_crystal_colour colourless
_exptl_crystal_density_diffrn 1.321
_exptl_crystal_density_method 'not measured'
_exptl_crystal_description plate
_exptl_crystal_F_000 832
_exptl_crystal_id cm51qsa
_exptl_crystal_preparation
; 
The data crystal was mounted using oil (Parantone-N, Exxon) to a 
0.3 mm cryo-loop (Hampton Research) with the (-2 -1 0) scattering 
planes roughly normal to the spindle axis. 
;
_exptl_crystal_size_max 0.426
_exptl_crystal_size_mid 0.304
_exptl_crystal_size_min 0.094
_refine_diff_density_max 0.955
_refine_diff_density_min -0.814
_refine_diff_density_rms 0.061
_refine_ls_extinction_method none
_refine_ls_goodness_of_fit_ref 1.049
_refine_ls_hydrogen_treatment mixed
_refine_ls_matrix_type full
_refine_ls_number_parameters 479
_refine_ls_number_reflns 8199
_refine_ls_number_restraints 208
_refine_ls_restrained_S_all 1.053
_refine_ls_R_factor_all 0.0384
_refine_ls_R_factor_gt 0.0349
_refine_ls_shift/su_max 0.000
_refine_ls_shift/su_mean 0.000
_refine_ls_structure_factor_coef Fsqd
_refine_ls_weighting_details 'w=1/[\s^2^(Fo^2^)+(0.0491P)^2^+1.6001P] where P=(Fo^2^+2Fc^2^)/3'
_refine_ls_weighting_scheme calc
_refine_ls_wR_factor_gt 0.0973
_refine_ls_wR_factor_ref 0.1003
_reflns_Friedel_coverage 0.000
_reflns_number_gt 7451
_reflns_number_total 8199
_reflns_threshold_expression 'I > 2\s(I)'
_cod_data_source_file ic6b00874_si_002.cif
_cod_data_source_block cm51qsa
_cod_depositor_comments
;

2024-01-11
Z value and formula fixed to values more according to usual
chemical conventions.                 miguel
;
_cod_original_formula_sum 'C17 H53 Na5 O17 Si5'
_cod_original_formula_weight 784.99
_cod_original_formula_moiety 'C17 H53 Na5 O17 Si5 '
_cod_original_formula_units_Z 2
_cod_database_code 4348023
_shelx_space_group_comment
; 
The symmetry employed for this shelxl refinement is uniquely defined 
by the following loop, which should always be used as a source of 
symmetry information in preference to the above space-group names. 
They are only intended as comments. 
;
_shelx_estimated_absorpt_t_min 0.885
_shelx_estimated_absorpt_t_max 0.973
_shelxl_version_number 2014/6

loop_
_space_group_symop_operation_xyz
'x, y, z'
'-x, -y, -z'

loop_
_atom_site_label
_atom_site_type_symbol
_atom_site_fract_x
_atom_site_fract_y
_atom_site_fract_z
_atom_site_U_iso_or_equiv
_atom_site_adp_type
_atom_site_occupancy
_atom_site_site_symmetry_order
_atom_site_calc_flag
_atom_site_refinement_flags_posn
_atom_site_refinement_flags_adp
_atom_site_refinement_flags_occupancy
_atom_site_disorder_assembly
_atom_site_disorder_group
Si1 Si 0.77430(4) 0.52181(4) 0.28051(3) 0.01529(10) Uani 1 1 d . . . . .
Si2 Si 0.37901(4) 0.40915(4) 0.11485(3) 0.01490(10) Uani 1 1 d . . . . .
Si3 Si 0.78176(6) 0.01861(4) 0.11614(4) 0.03089(13) Uani 1 1 d D . . . .
Si4 Si 0.55773(4) 0.16515(4) 0.43306(3) 0.01748(11) Uani 1 1 d . . . . .
Si5 Si .76846(13) .38169(13) .57768(10) .0162(3) Uani 0.552(4) 1 d D U P A 1
O15 O 0.7852(2) 0.3273(2) 0.68330(15) 0.0260(7) Uani 0.552(4) 1 d D U P A 1
C14 C 0.7226(15) 0.2606(14) 0.7188(10) 0.043(3) Uani 0.552(4) 1 d D U P A 1
H14A H 0.7459 0.2339 0.7812 0.064 Uiso 0.552(4) 1 calc R U P A 1
H14B H 0.7469 0.1957 0.6793 0.064 Uiso 0.552(4) 1 calc R U P A 1
H14C H 0.6302 0.3046 0.7212 0.064 Uiso 0.552(4) 1 calc R U P A 1
C15 C 0.8591(11) 0.4770(11) 0.5679(10) 0.042(3) Uani 0.552(4) 1 d D U P A 1
H15A H 0.8489 0.5177 0.5081 0.063 Uiso 0.552(4) 1 calc R U P A 1
H15B H 0.9499 0.4310 0.5728 0.063 Uiso 0.552(4) 1 calc R U P A 1
H15C H 0.8251 0.5313 0.6176 0.063 Uiso 0.552(4) 1 calc R U P A 1
Si5B Si 0.74864(16) 0.35118(17) 0.59916(13) 0.0176(4) Uani 0.448(4) 1 d D U P A 2
O15B O 0.8427(3) 0.4087(3) 0.6287(2) 0.0269(8) Uani 0.448(4) 1 d D U P A 2
C14B C 0.8884(12) 0.4646(10) 0.5605(10) 0.029(2) Uani 0.448(4) 1 d D U P A 2
H14D H 0.9037 0.5244 0.5875 0.043 Uiso 0.448(4) 1 calc R U P A 2
H14E H 0.8257 0.4981 0.5156 0.043 Uiso 0.448(4) 1 calc R U P A 2
H14F H 0.9687 0.4114 0.5296 0.043 Uiso 0.448(4) 1 calc R U P A 2
C15B C 0.7244(18) 0.2689(14) 0.7079(10) 0.039(3) Uani 0.448(4) 1 d D U P A 2
H15D H 0.6665 0.2332 0.6981 0.059 Uiso 0.448(4) 1 calc R U P A 2
H15E H 0.6873 0.3205 0.7595 0.059 Uiso 0.448(4) 1 calc R U P A 2
H15F H 0.8068 0.2105 0.7222 0.059 Uiso 0.448(4) 1 calc R U P A 2
Na1 Na 0.48790(6) 0.44413(5) 0.31627(4) 0.01467(13) Uani 1 1 d . . . . .
Na2 Na 0.65218(6) 0.46593(6) 0.12295(4) 0.01767(14) Uani 1 1 d . . . . .
Na3 Na 0.57689(6) 0.21746(6) 0.21512(5) 0.01982(15) Uani 1 1 d . . . . .
Na4 Na 0.75280(6) 0.28998(6) 0.37184(5) 0.02148(15) Uani 1 1 d . . . . .
Na5 Na 0.55885(6) 0.58772(5) 0.44757(5) 0.01842(14) Uani 1 1 d . . . . .
O1 O 0.67303(11) 0.46889(10) 0.30751(8) 0.0199(2) Uani 1 1 d . . . . .
O2 O 0.74111(13) 0.62548(11) 0.35142(9) 0.0262(3) Uani 1 1 d . . . . .
O3 O 0.75694(12) 0.57337(11) 0.17321(8) 0.0222(3) Uani 1 1 d . . . . .
O4 O 0.48991(11) 0.41413(10) 0.16505(8) 0.0165(2) Uani 1 1 d . . . . .
O5 O 0.36975(12) 0.28789(11) 0.15408(8) 0.0228(3) Uani 1 1 d . . . . .
O6 O 0.40899(11) 0.39950(10) 0.00062(8) 0.0195(2) Uani 1 1 d . . . . .
O7 O 0.79644(12) 0.12275(11) 0.15539(9) 0.0266(3) Uani 1 1 d . . . . .
O8 O 0.63126(16) 0.03875(13) 0.14736(13) 0.0459(4) Uani 1 1 d . . . . .
O9 O 0.8506(9) -0.1087(4) 0.1561(5) 0.038(2) Uani 0.54(4) 1 d D U P B 1
C8 C 0.9535(10) -0.1367(7) 0.1951(6) 0.041(2) Uani 0.54(4) 1 d D U P B 1
H8A H 0.9994 -0.2191 0.1957 0.062 Uiso 0.54(4) 1 calc R U P B 1
H8B H 0.9320 -0.1104 0.2586 0.062 Uiso 0.54(4) 1 calc R U P B 1
H8C H 1.0078 -0.1019 0.1607 0.062 Uiso 0.54(4) 1 calc R U P B 1
O9B O 0.883(2) -0.1040(9) 0.1504(10) 0.088(3) Uani 0.46(4) 1 d D U P B 2
C8B C 0.9760(17) -0.1414(13) 0.2010(13) 0.083(4) Uani 0.46(4) 1 d D U P B 2
H8D H 0.9801 -0.2124 0.2321 0.125 Uiso 0.46(4) 1 calc R U P B 2
H8E H 0.9625 -0.0856 0.2473 0.125 Uiso 0.46(4) 1 calc R U P B 2
H8F H 1.0563 -0.1547 0.1622 0.125 Uiso 0.46(4) 1 calc R U P B 2
O10 O 0.57176(11) 0.26137(10) 0.36551(8) 0.0185(2) Uani 1 1 d . . . . .
O11 O 0.52083(13) 0.21440(10) 0.53899(8) 0.0241(3) Uani 1 1 d . . . . .
O12 O 0.44460(14) 0.12736(12) 0.40880(11) 0.0334(3) Uani 1 1 d . . . . .
O13 O 0.62393(11) 0.44493(10) 0.55942(8) 0.0192(2) Uani 1 1 d D . . . .
O14 O 0.83580(12) 0.26873(12) 0.51031(9) 0.0300(3) Uani 1 1 d D . . . .
O16 O 0.91213(14) 0.14935(13) 0.28932(11) 0.0346(3) Uani 1 1 d D . . . .
H16 H 0.878(3) 0.136(2) 0.2480(15) 0.052 Uiso 1 1 d D U . . .
O17 O 0.81755(13) 0.30348(12) 0.07539(11) 0.0308(3) Uani 1 1 d . . . . .
H17 H 0.814(3) 0.244(2) 0.0961(19) 0.046 Uiso 1 1 d . U . . .
C1 C 0.8026(2) 0.70222(19) 0.34220(16) 0.0378(5) Uani 1 1 d . . . . .
H1A H 0.7833 0.7438 0.3993 0.057 Uiso 1 1 calc R U . . .
H1B H 0.7715 0.7556 0.2906 0.057 Uiso 1 1 calc R U . . .
H1C H 0.8951 0.6600 0.3303 0.057 Uiso 1 1 calc R U . . .
C2 C 0.84120(19) 0.61203(18) 0.11599(13) 0.0286(4) Uani 1 1 d . . . . .
H2A H 0.8256 0.6137 0.0513 0.043 Uiso 1 1 calc R U . . .
H2B H 0.9298 0.5608 0.1236 0.043 Uiso 1 1 calc R U . . .
H2C H 0.8264 0.6883 0.1335 0.043 Uiso 1 1 calc R U . . .
C3 C 0.94423(17) 0.42199(17) 0.28521(13) 0.0265(4) Uani 1 1 d . . . . .
H3A H 0.9999 0.4622 0.2668 0.040 Uiso 1 1 calc R U . . .
H3B H 0.9650 0.3602 0.2430 0.040 Uiso 1 1 calc R U . . .
H3C H 0.9571 0.3910 0.3483 0.040 Uiso 1 1 calc R U . . .
C4 C 0.2867(2) 0.24440(19) 0.12371(15) 0.0338(5) Uani 1 1 d . . . . .
H4A H 0.2878 0.1795 0.1633 0.051 Uiso 1 1 calc R U . . .
H4B H 0.3152 0.2205 0.0598 0.051 Uiso 1 1 calc R U . . .
H4C H 0.1997 0.3032 0.1271 0.051 Uiso 1 1 calc R U . . .
C5 C 0.51910(19) 0.30667(18) -0.03742(14) 0.0320(4) Uani 1 1 d . . . . .
H5A H 0.5109 0.2991 -0.1023 0.048 Uiso 1 1 calc R U . . .
H5B H 0.5258 0.2369 -0.0028 0.048 Uiso 1 1 calc R U . . .
H5C H 0.5959 0.3204 -0.0332 0.048 Uiso 1 1 calc R U . . .
C6 C 0.22014(16) 0.52702(16) 0.13045(13) 0.0245(4) Uani 1 1 d . . . . .
H6A H 0.1579 0.5082 0.1031 0.037 Uiso 1 1 calc R U . . .
H6B H 0.2245 0.5957 0.1001 0.037 Uiso 1 1 calc R U . . .
H6C H 0.1937 0.5398 0.1965 0.037 Uiso 1 1 calc R U . . .
C7 C 0.5785(3) -0.0412(2) 0.1370(2) 0.0521(7) Uani 1 1 d . . . . .
H7A H 0.4926 -0.0160 0.1700 0.078 Uiso 1 1 calc R U . . .
H7B H 0.6329 -0.1149 0.1624 0.078 Uiso 1 1 calc R U . . .
H7C H 0.5735 -0.0478 0.0713 0.078 Uiso 1 1 calc R U . . .
C9 C 0.8097(3) 0.0104(3) -0.0099(3) 0.0744(11) Uani 1 1 d . U . . .
H9A H 0.7803 -0.0446 -0.0301 0.112 Uiso 1 1 calc R U . . .
H9B H 0.9012 -0.0133 -0.0293 0.112 Uiso 1 1 calc R U . . .
H9C H 0.7624 0.0848 -0.0378 0.112 Uiso 1 1 calc R U . . .
C10 C 0.5197(2) 0.14145(17) 0.61762(13) 0.0330(5) Uani 1 1 d . . . . .
H10A H 0.4772 0.1871 0.6720 0.050 Uiso 1 1 calc R U . . .
H10B H 0.6077 0.0919 0.6285 0.050 Uiso 1 1 calc R U . . .
H10C H 0.4735 0.0955 0.6061 0.050 Uiso 1 1 calc R U . . .
C11 C 0.3227(2) 0.2060(2) 0.39104(17) 0.0424(6) Uani 1 1 d . . . . .
H11A H 0.2700 0.1660 0.3794 0.064 Uiso 1 1 calc R U . . .
H11B H 0.3301 0.2532 0.3367 0.064 Uiso 1 1 calc R U . . .
H11C H 0.2828 0.2539 0.4446 0.064 Uiso 1 1 calc R U . . .
C12 C 0.7015(2) 0.02962(16) 0.43236(15) 0.0337(5) Uani 1 1 d . . . . .
H12A H 0.6823 -0.0257 0.4740 0.051 Uiso 1 1 calc R U . . .
H12B H 0.7723 0.0423 0.4531 0.051 Uiso 1 1 calc R U . . .
H12C H 0.7256 0.0009 0.3696 0.051 Uiso 1 1 calc R U . . .
C13 C 0.9597(2) 0.1841(2) 0.52326(17) 0.0462(6) Uani 1 1 d . . . . .
H13A H 0.9742 0.1168 0.4893 0.069 Uiso 1 1 calc R U . . .
H13B H 0.9653 0.1642 0.5891 0.069 Uiso 1 1 calc R U . . .
H13C H 1.0247 0.2132 0.5002 0.069 Uiso 1 1 calc R U . . .
C16 C 1.0453(2) 0.09108(19) 0.27780(16) 0.0364(5) Uani 1 1 d . . . . .
H16A H 1.0742 0.0787 0.2120 0.055 Uiso 1 1 calc R U . . .
H16B H 1.0696 0.0180 0.3112 0.055 Uiso 1 1 calc R U . . .
H16C H 1.0853 0.1358 0.3021 0.055 Uiso 1 1 calc R U . . .
C17 C 0.94788(18) 0.28225(17) 0.05191(14) 0.0301(4) Uani 1 1 d . . . . .
H17A H 0.9794 0.2387 -0.0046 0.045 Uiso 1 1 calc R U . . .
H17B H 0.9971 0.2392 0.1024 0.045 Uiso 1 1 calc R U . . .
H17C H 0.9575 0.3542 0.0417 0.045 Uiso 1 1 calc R U . . .

loop_
_atom_site_aniso_label
_atom_site_aniso_U_11
_atom_site_aniso_U_22
_atom_site_aniso_U_33
_atom_site_aniso_U_23
_atom_site_aniso_U_13
_atom_site_aniso_U_12
Si1 0.0152(2) 0.0197(2) 0.0137(2) -0.00041(16) -0.00145(16) -0.00984(17)
Si2 0.0141(2) 0.0201(2) 0.0122(2) 0.00057(16) -0.00249(16) -0.00833(17)
Si3 0.0347(3) 0.0185(3) 0.0358(3) -0.0063(2) 0.0071(2) -0.0089(2)
Si4 0.0228(2) 0.0139(2) 0.0169(2) 0.00073(16) -0.00109(17) -0.00900(18)
Si5 0.0137(5) 0.0201(6) 0.0132(6) -0.0028(4) -0.0023(4) -0.0046(4)
O15 0.0274(12) 0.0316(13) 0.0155(11) 0.0010(9) -0.0034(9) -0.0081(10)
C14 0.034(4) 0.050(5) 0.040(4) 0.013(3) -0.001(3) -0.016(4)
C15 0.018(4) 0.071(5) 0.041(4) 0.002(3) -0.008(3) -0.021(4)
Si5B 0.0137(6) 0.0206(8) 0.0160(8) -0.0039(6) -0.0015(5) -0.0039(5)
O15B 0.0229(14) 0.0425(17) 0.0205(15) -0.0013(12) -0.0045(11) -0.0177(13)
C14B 0.025(6) 0.032(3) 0.029(3) 0.002(3) -0.005(3) -0.011(3)
C15B 0.039(6) 0.031(4) 0.040(5) -0.001(4) -0.016(4) -0.004(4)
Na1 0.0157(3) 0.0159(3) 0.0130(3) -0.0009(2) -0.0009(2) -0.0071(2)
Na2 0.0157(3) 0.0213(3) 0.0181(3) 0.0008(3) -0.0024(2) -0.0097(3)
Na3 0.0221(3) 0.0182(3) 0.0189(3) -0.0018(3) -0.0050(3) -0.0068(3)
Na4 0.0189(3) 0.0203(3) 0.0264(4) 0.0024(3) -0.0077(3) -0.0080(3)
Na5 0.0192(3) 0.0180(3) 0.0192(3) -0.0031(2) -0.0023(3) -0.0081(3)
O1 0.0170(6) 0.0218(6) 0.0231(6) 0.0011(5) -0.0014(5) -0.0106(5)
O2 0.0343(7) 0.0259(7) 0.0235(7) -0.0059(5) 0.0014(5) -0.0175(6)
O3 0.0231(6) 0.0340(7) 0.0163(6) 0.0053(5) -0.0047(5) -0.0187(6)
O4 0.0162(5) 0.0211(6) 0.0143(5) 0.0008(4) -0.0032(4) -0.0094(5)
O5 0.0268(6) 0.0277(7) 0.0221(6) 0.0062(5) -0.0091(5) -0.0187(5)
O6 0.0191(6) 0.0242(6) 0.0132(5) -0.0014(5) -0.0019(4) -0.0064(5)
O7 0.0266(7) 0.0223(6) 0.0296(7) -0.0006(5) -0.0032(5) -0.0084(5)
O8 0.0454(9) 0.0335(8) 0.0639(11) -0.0245(8) 0.0202(8) -0.0244(7)
O9 0.045(3) 0.022(2) 0.056(3) 0.0091(15) -0.0252(19) -0.0175(15)
C8 0.065(5) 0.038(3) 0.045(3) 0.009(2) -0.022(3) -0.042(4)
O9B 0.085(6) 0.053(4) 0.120(5) -0.008(3) -0.015(4) -0.019(4)
C8B 0.057(5) 0.066(6) 0.106(7) 0.017(5) -0.039(5) 0.001(5)
O10 0.0210(6) 0.0178(6) 0.0182(6) 0.0034(4) -0.0033(5) -0.0096(5)
O11 0.0382(7) 0.0178(6) 0.0168(6) 0.0007(5) 0.0006(5) -0.0127(5)
O12 0.0405(8) 0.0298(7) 0.0408(8) 0.0072(6) -0.0133(6) -0.0239(7)
O13 0.0144(5) 0.0209(6) 0.0206(6) -0.0037(5) -0.0025(4) -0.0046(5)
O14 0.0204(6) 0.0327(7) 0.0245(7) -0.0125(6) -0.0055(5) 0.0049(5)
O16 0.0269(7) 0.0396(8) 0.0364(8) -0.0144(6) -0.0037(6) -0.0099(6)
O17 0.0219(7) 0.0223(7) 0.0424(8) 0.0032(6) 0.0043(6) -0.0057(5)
C1 0.0538(13) 0.0371(11) 0.0360(11) -0.0061(9) -0.0046(10) -0.0310(11)
C2 0.0325(10) 0.0420(11) 0.0196(9) 0.0048(8) -0.0007(7) -0.0250(9)
C3 0.0200(8) 0.0326(10) 0.0273(9) 0.0004(8) -0.0049(7) -0.0105(8)
C4 0.0381(11) 0.0380(11) 0.0396(12) 0.0040(9) -0.0131(9) -0.0280(10)
C5 0.0287(10) 0.0349(11) 0.0218(9) -0.0058(8) 0.0025(7) -0.0023(8)
C6 0.0167(8) 0.0327(10) 0.0220(9) -0.0042(7) -0.0026(7) -0.0068(7)
C7 0.0558(15) 0.0377(13) 0.0731(19) -0.0108(12) 0.0009(13) -0.0299(12)
C9 0.0548(17) 0.0635(19) 0.102(3) -0.0644(19) 0.0238(17) -0.0189(15)
C10 0.0559(13) 0.0254(10) 0.0199(9) 0.0020(7) 0.0002(9) -0.0200(9)
C11 0.0368(12) 0.0604(15) 0.0403(12) 0.0182(11) -0.0117(10) -0.0313(11)
C12 0.0379(11) 0.0192(9) 0.0341(11) 0.0039(8) 0.0041(9) -0.0045(8)
C13 0.0278(11) 0.0471(13) 0.0385(12) -0.0170(10) -0.0074(9) 0.0147(10)
C16 0.0293(10) 0.0385(11) 0.0361(11) -0.0052(9) -0.0050(9) -0.0069(9)
C17 0.0229(9) 0.0308(10) 0.0322(10) 0.0006(8) 0.0008(8) -0.0076(8)

loop_
_atom_type_symbol
_atom_type_description
_atom_type_scat_dispersion_real
_atom_type_scat_dispersion_imag
_atom_type_scat_source
C C 0.0033 0.0016 'International Tables Vol C Tables 4.2.6.8 and 6.1.1.4'
H H 0.0000 0.0000 'International Tables Vol C Tables 4.2.6.8 and 6.1.1.4'
O O 0.0106 0.0060 'International Tables Vol C Tables 4.2.6.8 and 6.1.1.4'
Na Na 0.0362 0.0249 'International Tables Vol C Tables 4.2.6.8 and 6.1.1.4'
Si Si 0.0817 0.0704 'International Tables Vol C Tables 4.2.6.8 and 6.1.1.4'

loop_
_exptl_crystal_face_index_h
_exptl_crystal_face_index_k
_exptl_crystal_face_index_l
_exptl_crystal_face_perp_dist
1.00 0.00 0.00 0.0890
-1.00 0.00 0.00 0.1330
0.00 1.00 0.00 0.0470
0.00 -1.00 0.00 0.0160
0.00 0.00 1.00 0.1980
0.00 0.00 -1.00 0.1640

loop_
_geom_angle_atom_site_label_1
_geom_angle_atom_site_label_2
_geom_angle_atom_site_label_3
_geom_angle
_geom_angle_site_symmetry_1
_geom_angle_site_symmetry_3
O1 Si1 O2 107.44(7) . .
O1 Si1 O3 107.45(6) . .
O2 Si1 O3 109.67(7) . .
O1 Si1 C3 115.37(8) . .
O2 Si1 C3 108.87(8) . .
O3 Si1 C3 107.96(8) . .
O1 Si1 Na2 61.67(5) . .
O2 Si1 Na2 138.38(6) . .
O3 Si1 Na2 49.05(4) . .
C3 Si1 Na2 111.87(6) . .
O1 Si1 Na5 53.11(5) . .
O2 Si1 Na5 54.46(5) . .
O3 Si1 Na5 125.73(5) . .
C3 Si1 Na5 126.28(6) . .
Na2 Si1 Na5 104.80(2) . .
O2 Si1 Na4 116.58(5) . .
O3 Si1 Na4 129.04(5) . .
C3 Si1 Na4 76.63(6) . .
Na2 Si1 Na4 81.41(2) . .
Na5 Si1 Na4 71.50(2) . .
O4 Si2 O6 114.69(6) . .
O4 Si2 O5 104.01(6) . .
O6 Si2 O5 106.08(7) . .
O4 Si2 C6 118.14(8) . .
O6 Si2 C6 103.20(7) . .
O5 Si2 C6 110.25(8) . .
O4 Si2 Na3 52.50(5) . .
O6 Si2 Na3 112.34(5) . .
O5 Si2 Na3 53.49(4) . .
C6 Si2 Na3 143.71(6) . .
O6 Si2 Na1 145.43(5) . .
O5 Si2 Na1 92.56(5) . .
C6 Si2 Na1 96.96(6) . .
Na3 Si2 Na1 56.801(19) . .
O6 Si2 Na2 90.03(5) . .
O5 Si2 Na2 123.10(5) . .
C6 Si2 Na2 118.55(6) . .
Na3 Si2 Na2 69.79(2) . .
Na1 Si2 Na2 55.536(16) . .
O7 Si3 O9 122.8(3) . .
O7 Si3 O9B 114.2(8) . .
O7 Si3 O8 104.73(8) . .
O9 Si3 O8 99.1(3) . .
O9B Si3 O8 113.0(9) . .
O7 Si3 C9 114.12(12) . .
O9 Si3 C9 106.2(3) . .
O9B Si3 C9 102.9(6) . .
O8 Si3 C9 108.08(13) . .
O7 Si3 Na3 52.32(5) . .
O9 Si3 Na3 127.6(3) . .
O9B Si3 Na3 133.7(6) . .
O8 Si3 Na3 52.51(5) . .
C9 Si3 Na3 123.27(11) . .
O10 Si4 O12 112.72(7) . .
O10 Si4 O11 107.60(7) . .
O12 Si4 O11 108.48(8) . .
O10 Si4 C12 115.45(8) . .
O12 Si4 C12 103.53(9) . .
O11 Si4 C12 108.84(9) . .
O12 Si4 Na3 82.23(6) . .
O11 Si4 Na3 148.15(5) . .
C12 Si4 Na3 96.99(7) . .
O12 Si4 Na4 149.90(6) . .
O11 Si4 Na4 93.99(5) . .
C12 Si4 Na4 87.12(7) . .
Na3 Si4 Na4 68.440(19) . .
O10 Si4 Na5 71.67(5) . 2_666
O12 Si4 Na5 113.16(6) . 2_666
C12 Si4 Na5 136.23(8) . 2_666
Na3 Si4 Na5 110.50(2) . 2_666
Na4 Si4 Na5 73.12(2) . 2_666
O13 Si5 O15 112.32(13) . .
O13 Si5 O14 108.41(10) . .
O15 Si5 O14 103.95(13) . .
O13 Si5 C15 113.9(4) . .
O15 Si5 C15 103.7(5) . .
O14 Si5 C15 114.1(4) . .
O15 Si5 Na1 80.12(10) . 2_666
O14 Si5 Na1 146.76(9) . 2_666
C15 Si5 Na1 96.3(4) . 2_666
O13 Si5 Na4 75.42(6) . .
O15 Si5 Na4 135.61(12) . .
C15 Si5 Na4 112.7(4) . .
Na1 Si5 Na4 118.53(4) 2_666 .
O15 Si5 Na5 142.56(10) . .
O14 Si5 Na5 105.26(7) . .
C15 Si5 Na5 85.1(4) . .
Na1 Si5 Na5 62.63(3) 2_666 .
Na4 Si5 Na5 67.26(3) . .
C14 O15 Si5 120.7(7) . .
O15 C14 H14A 109.5 . .
O15 C14 H14B 109.5 . .
H14A C14 H14B 109.5 . .
O15 C14 H14C 109.5 . .
H14A C14 H14C 109.5 . .
H14B C14 H14C 109.5 . .
Si5 C15 H15A 109.5 . .
Si5 C15 H15B 109.5 . .
H15A C15 H15B 109.5 . .
Si5 C15 H15C 109.5 . .
H15A C15 H15C 109.5 . .
H15B C15 H15C 109.5 . .
O13 Si5B O15B 111.04(17) . .
O13 Si5B O14 106.84(12) . .
O15B Si5B O14 103.77(16) . .
O13 Si5B C15B 117.5(6) . .
O15B Si5B C15B 103.1(5) . .
O14 Si5B C15B 113.8(5) . .
O13 Si5B Na1 45.57(6) . 2_666
O15B Si5B Na1 89.14(13) . 2_666
O14 Si5B Na1 152.39(10) . 2_666
C15B Si5B Na1 86.0(6) . 2_666
O15B Si5B Na5 143.09(14) . 2_666
O14 Si5B Na5 101.85(8) . 2_666
C15B Si5B Na5 90.2(6) . 2_666
Na1 Si5B Na5 57.17(3) 2_666 2_666
O13 Si5B Na4 72.14(7) . .
O15B Si5B Na4 121.20(14) . .
C15B Si5B Na4 128.3(5) . .
Na1 Si5B Na4 117.61(5) 2_666 .
Na5 Si5B Na4 70.80(3) 2_666 .
C14B O15B Si5B 116.8(6) . .
O15B C14B H14D 109.5 . .
O15B C14B H14E 109.5 . .
H14D C14B H14E 109.5 . .
O15B C14B H14F 109.5 . .
H14D C14B H14F 109.5 . .
H14E C14B H14F 109.5 . .
Si5B C15B H15D 109.5 . .
Si5B C15B H15E 109.5 . .
H15D C15B H15E 109.5 . .
Si5B C15B H15F 109.5 . .
H15D C15B H15F 109.5 . .
H15E C15B H15F 109.5 . .
O10 Na1 O4 97.93(5) . .
O10 Na1 O1 95.56(5) . .
O4 Na1 O1 98.52(5) . .
O10 Na1 O13 108.84(5) . 2_666
O4 Na1 O13 145.55(5) . 2_666
O1 Na1 O13 100.00(5) . 2_666
O10 Na1 Na4 47.69(3) . .
O4 Na1 Na4 106.48(4) . .
O1 Na1 Na4 48.15(3) . .
O13 Na1 Na4 107.54(4) 2_666 .
O10 Na1 Na3 47.42(3) . .
O4 Na1 Na3 50.52(3) . .
O1 Na1 Na3 101.33(4) . .
O13 Na1 Na3 149.39(4) 2_666 .
Na4 Na1 Na3 72.20(2) . .
O10 Na1 Si5B 129.93(6) . 2_666
O4 Na1 Si5B 115.90(5) . 2_666
O1 Na1 Si5B 113.26(5) . 2_666
O13 Na1 Si5B 29.65(4) 2_666 2_666
Na4 Na1 Si5B 136.48(4) . 2_666
Na3 Na1 Si5B 144.96(4) . 2_666
O10 Na1 Na5 108.21(4) . .
O4 Na1 Na5 141.98(4) . .
O1 Na1 Na5 52.79(4) . .
O13 Na1 Na5 47.23(3) 2_666 .
Na4 Na1 Na5 74.36(2) . .
Na3 Na1 Na5 146.51(3) . .
Si5B Na1 Na5 66.50(4) 2_666 .
O10 Na1 Si5 119.86(5) . 2_666
O4 Na1 Si5 118.81(4) . 2_666
O1 Na1 Si5 120.97(5) . 2_666
O13 Na1 Si5 27.80(4) 2_666 2_666
Na4 Na1 Si5 134.69(3) . 2_666
Na3 Na1 Si5 137.63(4) . 2_666
Na5 Na1 Si5 71.02(3) . 2_666
O10 Na1 Na2 107.57(4) . .
O4 Na1 Na2 43.21(3) . .
O1 Na1 Na2 56.08(4) . .
O13 Na1 Na2 138.01(4) 2_666 .
Na4 Na1 Na2 82.53(2) . .
Na3 Na1 Na2 72.58(2) . .
Si5B Na1 Na2 122.44(5) 2_666 .
Na5 Na1 Na2 101.33(2) . .
Si5 Na1 Na2 132.12(4) 2_666 .
O10 Na1 Na5 67.22(4) . 2_666
O4 Na1 Na5 158.50(4) . 2_666
O1 Na1 Na5 98.36(4) . 2_666
O13 Na1 Na5 42.01(3) 2_666 2_666
Na4 Na1 Na5 75.65(2) . 2_666
Na3 Na1 Na5 112.77(2) . 2_666
Si5B Na1 Na5 68.69(4) 2_666 2_666
Na5 Na1 Na5 59.52(2) . 2_666
Si5 Na1 Na5 61.93(3) 2_666 2_666
Na2 Na1 Na5 154.06(3) . 2_666
O10 Na1 Si2 98.72(4) . .
O4 Na1 Si2 20.98(3) . .
O1 Na1 Si2 119.11(4) . .
O13 Na1 Si2 129.28(4) 2_666 .
Na4 Na1 Si2 122.33(2) . .
Na3 Na1 Si2 54.558(18) . .
Si5B Na1 Si2 101.17(3) 2_666 .
Na5 Na1 Si2 152.25(3) . .
Si5 Na1 Si2 101.48(3) 2_666 .
Na2 Na1 Si2 63.153(18) . .
Na5 Na1 Si2 141.53(2) 2_666 .
O4 Na2 O17 104.27(5) . .
O4 Na2 O6 107.03(5) . 2_665
O17 Na2 O6 111.49(5) . 2_665
O4 Na2 O3 141.64(5) . .
O17 Na2 O3 102.99(6) . .
O6 Na2 O3 87.18(5) 2_665 .
O4 Na2 O1 86.77(4) . .
O17 Na2 O1 103.79(5) . .
O6 Na2 O1 136.86(5) 2_665 .
O3 Na2 O1 60.73(4) . .
O4 Na2 C5 93.45(6) . 2_665
O17 Na2 C5 138.07(6) . 2_665
O6 Na2 C5 26.69(5) 2_665 2_665
O3 Na2 C5 83.76(6) . 2_665
O1 Na2 C5 115.05(5) . 2_665
O4 Na2 Si1 116.86(4) . .
O17 Na2 Si1 98.68(5) . .
O6 Na2 Si1 117.47(4) 2_665 .
O3 Na2 Si1 31.76(3) . .
O1 Na2 Si1 30.37(3) . .
C5 Na2 Si1 106.70(5) 2_665 .
O4 Na2 Na1 44.04(3) . .
O17 Na2 Na1 115.38(5) . .
O6 Na2 Na1 129.53(4) 2_665 .
O3 Na2 Na1 99.44(4) . .
O1 Na2 Na1 43.37(3) . .
C5 Na2 Na1 103.86(4) 2_665 .
Si1 Na2 Na1 72.92(2) . .
O4 Na2 Si2 18.45(3) . .
O17 Na2 Si2 104.00(4) . .
O6 Na2 Si2 90.43(4) 2_665 .
O3 Na2 Si2 151.80(4) . .
O1 Na2 Si2 104.58(3) . .
C5 Na2 Si2 81.64(5) 2_665 .
Si1 Na2 Si2 134.04(2) . .
Na1 Na2 Si2 61.311(18) . .
O4 Na2 Na3 37.53(3) . .
O17 Na2 Na3 71.03(4) . .
O6 Na2 Na3 135.85(4) 2_665 .
O3 Na2 Na3 136.48(4) . .
O1 Na2 Na3 78.48(3) . .
C5 Na2 Na3 130.26(5) 2_665 .
Si1 Na2 Na3 105.01(2) . .
Na1 Na2 Na3 51.956(18) . .
Si2 Na2 Na3 48.951(15) . .
O4 Na2 Na4 77.84(3) . .
O17 Na2 Na4 77.66(4) . .
O6 Na2 Na4 167.45(4) 2_665 .
O3 Na2 Na4 82.23(3) . .
O1 Na2 Na4 30.72(3) . .
C5 Na2 Na4 143.93(4) 2_665 .
Si1 Na2 Na4 51.069(16) . .
Na1 Na2 Na4 46.723(18) . .
Si2 Na2 Na4 95.701(19) . .
Na3 Na2 Na4 54.256(17) . .
O10 Na3 O8 130.50(6) . .
O10 Na3 O7 107.92(5) . .
O8 Na3 O7 64.58(5) . .
O10 Na3 O4 92.73(5) . .
O8 Na3 O4 136.51(6) . .
O7 Na3 O4 111.55(5) . .
O10 Na3 O5 115.35(5) . .
O8 Na3 O5 89.42(6) . .
O7 Na3 O5 136.51(5) . .
O4 Na3 O5 63.49(4) . .
O10 Na3 Si3 125.40(4) . .
O8 Na3 Si3 33.17(4) . .
O7 Na3 Si3 31.46(3) . .
O4 Na3 Si3 128.66(4) . .
O5 Na3 Si3 114.78(4) . .
O10 Na3 Si2 111.16(4) . .
O8 Na3 Si2 111.97(5) . .
O7 Na3 Si2 124.23(4) . .
O4 Na3 Si2 31.07(3) . .
O5 Na3 Si2 33.37(3) . .
Si3 Na3 Si2 122.48(3) . .
O10 Na3 Na1 46.44(3) . .
O8 Na3 Na1 174.59(5) . .
O7 Na3 Na1 119.86(4) . .
O4 Na3 Na1 46.29(3) . .
O5 Na3 Na1 88.74(4) . .
Si3 Na3 Na1 151.32(3) . .
Si2 Na3 Na1 68.64(2) . .
O10 Na3 Si4 27.56(3) . .
O8 Na3 Si4 104.47(5) . .
O7 Na3 Si4 107.53(4) . .
O4 Na3 Si4 116.91(4) . .
O5 Na3 Si4 112.65(4) . .
Si3 Na3 Si4 110.43(3) . .
Si2 Na3 Si4 125.39(3) . .
Na1 Na3 Si4 71.62(2) . .
O10 Na3 Na4 37.01(3) . .
O8 Na3 Na4 128.05(5) . .
O7 Na3 Na4 75.75(4) . .
O4 Na3 Na4 87.90(3) . .
O5 Na3 Na4 141.81(4) . .
Si3 Na3 Na4 102.70(3) . .
Si2 Na3 Na4 117.84(2) . .
Na1 Na3 Na4 53.248(19) . .
Si4 Na3 Na4 56.632(18) . .
O10 Na3 Na2 92.17(4) . .
O8 Na3 Na2 129.78(5) . .
O7 Na3 Na2 79.32(4) . .
O4 Na3 Na2 34.19(3) . .
O5 Na3 Na2 94.54(4) . .
Si3 Na3 Na2 104.09(2) . .
Si2 Na3 Na2 61.261(19) . .
Na1 Na3 Na2 55.467(19) . .
Si4 Na3 Na2 119.52(2) . .
Na4 Na3 Na2 68.463(19) . .
O10 Na4 O16 106.05(5) . .
O10 Na4 O1 94.54(5) . .
O16 Na4 O1 118.93(6) . .
O10 Na4 O14 119.63(6) . .
O16 Na4 O14 101.35(6) . .
O1 Na4 O14 116.94(6) . .
O10 Na4 Na1 47.36(3) . .
O16 Na4 Na1 128.11(5) . .
O1 Na4 Na1 47.46(3) . .
O14 Na4 Na1 130.17(4) . .
O10 Na4 Si4 25.96(3) . .
O16 Na4 Si4 99.49(5) . .
O1 Na4 Si4 118.71(4) . .
O14 Na4 Si4 97.62(5) . .
Na1 Na4 Si4 71.36(2) . .
O10 Na4 Si1 119.90(4) . .
O16 Na4 Si1 103.83(5) . .
O1 Na4 Si1 25.79(3) . .
O14 Na4 Si1 103.51(5) . .
Na1 Na4 Si1 73.20(2) . .
Si4 Na4 Si1 144.50(2) . .
O10 Na4 Si5 113.07(5) . .
O16 Na4 Si5 126.52(5) . .
O1 Na4 Si5 93.20(5) . .
O14 Na4 Si5 26.88(4) . .
Na1 Na4 Si5 105.28(3) . .
Si4 Na4 Si5 100.19(4) . .
Si1 Na4 Si5 87.05(4) . .
O10 Na4 Si5B 105.65(5) . .
O16 Na4 Si5B 126.28(5) . .
O1 Na4 Si5B 100.34(5) . .
O14 Na4 Si5B 24.98(4) . .
Na1 Na4 Si5B 105.23(3) . .
Si4 Na4 Si5B 90.93(4) . .
Si1 Na4 Si5B 96.32(5) . .
O10 Na4 Na3 37.48(3) . .
O16 Na4 Na3 77.94(4) . .
O1 Na4 Na3 86.95(4) . .
O14 Na4 Na3 151.29(5) . .
Na1 Na4 Na3 54.55(2) . .
Si4 Na4 Na3 54.928(18) . .
Si1 Na4 Na3 104.50(2) . .
Si5 Na4 Na3 150.24(4) . .
Si5B Na4 Na3 143.12(4) . .
O10 Na4 Na5 90.80(4) . .
O16 Na4 Na5 156.28(5) . .
O1 Na4 Na5 41.35(3) . .
O14 Na4 Na5 83.85(4) . .
Na1 Na4 Na5 53.965(19) . .
Si4 Na4 Na5 102.74(2) . .
Si1 Na4 Na5 52.635(17) . .
Si5 Na4 Na5 57.07(3) . .
Si5B Na4 Na5 61.78(4) . .
Na3 Na4 Na5 108.49(2) . .
O10 Na4 Na5 55.75(3) . 2_666
O16 Na4 Na5 153.71(5) . 2_666
O1 Na4 Na5 83.75(4) . 2_666
O14 Na4 Na5 76.89(4) . 2_666
Na1 Na4 Na5 56.49(2) . 2_666
Si4 Na4 Na5 55.480(18) . 2_666
Si1 Na4 Na5 102.04(2) . 2_666
Si5 Na4 Na5 59.34(3) . 2_666
Si5B Na4 Na5 54.41(3) . 2_666
Na3 Na4 Na5 91.18(2) . 2_666
Na5 Na4 Na5 49.97(2) . 2_666
O10 Na4 H16 91.0(5) . .
O16 Na4 H16 17.6(4) . .
O1 Na4 H16 112.3(6) . .
O14 Na4 H16 117.6(4) . .
Na1 Na4 H16 111.0(4) . .
Si4 Na4 H16 90.0(6) . .
Si1 Na4 H16 104.6(6) . .
Si5 Na4 H16 143.7(4) . .
Si5B Na4 H16 142.0(5) . .
Na3 Na4 H16 60.5(4) . .
Na5 Na4 H16 153.7(6) . .
Na5 Na4 H16 145.0(5) 2_666 .
O13 Na5 O13 89.87(5) . 2_666
O13 Na5 O11 130.01(5) . 2_666
O13 Na5 O11 103.37(5) 2_666 2_666
O13 Na5 O1 97.71(5) . .
O13 Na5 O1 92.15(4) 2_666 .
O11 Na5 O1 128.95(5) 2_666 .
O13 Na5 O2 114.78(5) . .
O13 Na5 O2 144.67(5) 2_666 .
O11 Na5 O2 80.55(5) 2_666 .
O1 Na5 O2 61.11(4) . .
O13 Na5 Si1 107.15(4) . .
O13 Na5 Si1 119.57(4) 2_666 .
O11 Na5 Si1 107.18(4) 2_666 .
O1 Na5 Si1 29.71(3) . .
O2 Na5 Si1 31.47(3) . .
O13 Na5 Na1 94.42(4) . .
O13 Na5 Na1 46.86(3) 2_666 .
O11 Na5 Na1 129.62(4) 2_666 .
O1 Na5 Na1 45.32(3) . .
O2 Na5 Na1 103.57(4) . .
Si1 Na5 Na1 73.77(2) . .
O13 Na5 Na5 45.00(3) . 2_666
O13 Na5 Na5 44.87(3) 2_666 2_666
O11 Na5 Na5 128.10(5) 2_666 2_666
O1 Na5 Na5 96.96(4) . 2_666
O2 Na5 Na5 150.76(5) . 2_666
Si1 Na5 Na5 123.85(3) . 2_666
Na1 Na5 Na5 64.58(2) . 2_666
O13 Na5 Si5 23.04(4) . .
O13 Na5 Si5 111.01(5) 2_666 .
O11 Na5 Si5 128.32(5) 2_666 .
O1 Na5 Si5 87.66(4) . .
O2 Na5 Si5 91.77(5) . .
Si1 Na5 Si5 88.22(3) . .
Na1 Na5 Si5 101.95(3) . .
Na5 Na5 Si5 66.69(4) 2_666 .
O13 Na5 Na1 41.82(3) . 2_666
O13 Na5 Na1 87.17(4) 2_666 2_666
O11 Na5 Na1 90.24(4) 2_666 2_666
O1 Na5 Na1 139.50(4) . 2_666
O2 Na5 Na1 128.13(4) . 2_666
Si1 Na5 Na1 141.96(3) . 2_666
Na1 Na5 Na1 120.48(2) . 2_666
Na5 Na5 Na1 55.90(2) 2_666 2_666
Si5 Na5 Na1 55.44(3) . 2_666
O13 Na5 Si4 104.93(4) . 2_666
O13 Na5 Si4 102.47(4) 2_666 2_666
O11 Na5 Si4 25.40(3) 2_666 2_666
O1 Na5 Si4 152.89(4) . 2_666
O2 Na5 Si4 95.38(3) . 2_666
Si1 Na5 Si4 126.09(2) . 2_666
Na1 Na5 Si4 144.16(3) . 2_666
Na5 Na5 Si4 109.54(3) 2_666 2_666
Si5 Na5 Si4 107.63(3) . 2_666
Na1 Na5 Si4 64.901(19) 2_666 2_666
O13 Na5 Si5B 111.49(6) . 2_666
O13 Na5 Si5B 23.25(5) 2_666 2_666
O11 Na5 Si5B 82.65(5) 2_666 2_666
O1 Na5 Si5B 97.21(4) . 2_666
O2 Na5 Si5B 130.74(6) . 2_666
Si1 Na5 Si5B 117.47(4) . 2_666
Na1 Na5 Si5B 56.33(3) . 2_666
Na5 Na5 Si5B 66.97(5) 2_666 2_666
Na1 Na5 Si5B 97.75(4) 2_666 2_666
Si4 Na5 Si5B 88.28(3) 2_666 2_666
Si1 O1 Na1 160.28(8) . .
Si1 O1 Na4 114.88(7) . .
Na1 O1 Na4 84.39(4) . .
Si1 O1 Na5 97.19(6) . .
Na1 O1 Na5 81.89(4) . .
Na4 O1 Na5 102.04(5) . .
Si1 O1 Na2 87.97(5) . .
Na1 O1 Na2 80.55(4) . .
Na4 O1 Na2 111.64(5) . .
Na5 O1 Na2 139.96(5) . .
C1 O2 Si1 124.10(13) . .
C1 O2 Na5 141.68(12) . .
Si1 O2 Na5 94.07(6) . .
C2 O3 Si1 126.48(11) . .
C2 O3 Na2 125.17(11) . .
Si1 O3 Na2 99.19(6) . .
Si2 O4 Na2 134.89(7) . .
Si2 O4 Na1 127.98(7) . .
Na2 O4 Na1 92.75(5) . .
Si2 O4 Na3 96.44(6) . .
Na2 O4 Na3 108.27(5) . .
Na1 O4 Na3 83.19(4) . .
C4 O5 Si2 124.23(12) . .
C4 O5 Na3 138.68(12) . .
Si2 O5 Na3 93.13(5) . .
C5 O6 Si2 118.91(11) . .
C5 O6 Na2 105.21(10) . 2_665
Si2 O6 Na2 132.99(7) . 2_665
Si3 O7 Na3 96.22(7) . .
C7 O8 Si3 124.64(15) . .
C7 O8 Na3 140.79(15) . .
Si3 O8 Na3 94.32(7) . .
C8 O9 Si3 119.4(6) . .
O9 C8 H8A 109.5 . .
O9 C8 H8B 109.5 . .
H8A C8 H8B 109.5 . .
O9 C8 H8C 109.5 . .
H8A C8 H8C 109.5 . .
H8B C8 H8C 109.5 . .
C8B O9B Si3 137.2(15) . .
O9B C8B H8D 109.5 . .
O9B C8B H8E 109.5 . .
H8D C8B H8E 109.5 . .
O9B C8B H8F 109.5 . .
H8D C8B H8F 109.5 . .
H8E C8B H8F 109.5 . .
Si4 O10 Na1 148.11(7) . .
Si4 O10 Na4 114.92(6) . .
Na1 O10 Na4 84.96(4) . .
Si4 O10 Na3 110.05(6) . .
Na1 O10 Na3 86.14(5) . .
Na4 O10 Na3 105.51(5) . .
C10 O11 Si4 120.91(11) . .
C10 O11 Na5 121.51(11) . 2_666
Si4 O11 Na5 116.95(6) . 2_666
C11 O12 Si4 122.65(14) . .
Si5 O13 Na1 109.08(8) . 2_666
Si5B O13 Na1 104.78(8) . 2_666
Si5 O13 Na5 121.81(10) . .
Si5B O13 Na5 142.40(11) . .
Na1 O13 Na5 96.17(5) 2_666 .
Si5 O13 Na5 141.41(10) . 2_666
Si5B O13 Na5 121.76(11) . 2_666
Na1 O13 Na5 85.91(4) 2_666 2_666
Na5 O13 Na5 90.13(5) . 2_666
C13 O14 Si5 121.08(14) . .
C13 O14 Si5B 119.29(14) . .
C13 O14 Na4 120.69(12) . .
Si5 O14 Na4 114.97(8) . .
Si5B O14 Na4 120.00(9) . .
C16 O16 Na4 141.97(13) . .
C16 O16 H16 112(2) . .
Na4 O16 H16 105(2) . .
C17 O17 Na2 129.37(12) . .
C17 O17 H17 107(2) . .
Na2 O17 H17 117(2) . .
O2 C1 H1A 109.5 . .
O2 C1 H1B 109.5 . .
H1A C1 H1B 109.5 . .
O2 C1 H1C 109.5 . .
H1A C1 H1C 109.5 . .
H1B C1 H1C 109.5 . .
O3 C2 H2A 109.5 . .
O3 C2 H2B 109.5 . .
H2A C2 H2B 109.5 . .
O3 C2 H2C 109.5 . .
H2A C2 H2C 109.5 . .
H2B C2 H2C 109.5 . .
Si1 C3 H3A 109.5 . .
Si1 C3 H3B 109.5 . .
H3A C3 H3B 109.5 . .
Si1 C3 H3C 109.5 . .
H3A C3 H3C 109.5 . .
H3B C3 H3C 109.5 . .
O5 C4 H4A 109.5 . .
O5 C4 H4B 109.5 . .
H4A C4 H4B 109.5 . .
O5 C4 H4C 109.5 . .
H4A C4 H4C 109.5 . .
H4B C4 H4C 109.5 . .
O6 C5 Na2 48.10(8) . 2_665
O6 C5 H5A 109.5 . .
Na2 C5 H5A 68.8 2_665 .
O6 C5 H5B 109.5 . .
Na2 C5 H5B 148.3 2_665 .
H5A C5 H5B 109.5 . .
O6 C5 H5C 109.5 . .
Na2 C5 H5C 100.3 2_665 .
H5A C5 H5C 109.5 . .
H5B C5 H5C 109.5 . .
Si2 C6 H6A 109.5 . .
Si2 C6 H6B 109.5 . .
H6A C6 H6B 109.5 . .
Si2 C6 H6C 109.5 . .
H6A C6 H6C 109.5 . .
H6B C6 H6C 109.5 . .
O8 C7 H7A 109.5 . .
O8 C7 H7B 109.5 . .
H7A C7 H7B 109.5 . .
O8 C7 H7C 109.5 . .
H7A C7 H7C 109.5 . .
H7B C7 H7C 109.5 . .
Si3 C9 H9A 109.5 . .
Si3 C9 H9B 109.5 . .
H9A C9 H9B 109.5 . .
Si3 C9 H9C 109.5 . .
H9A C9 H9C 109.5 . .
H9B C9 H9C 109.5 . .
O11 C10 H10A 109.5 . .
O11 C10 H10B 109.5 . .
H10A C10 H10B 109.5 . .
O11 C10 H10C 109.5 . .
H10A C10 H10C 109.5 . .
H10B C10 H10C 109.5 . .
O12 C11 H11A 109.5 . .
O12 C11 H11B 109.5 . .
H11A C11 H11B 109.5 . .
O12 C11 H11C 109.5 . .
H11A C11 H11C 109.5 . .
H11B C11 H11C 109.5 . .
Si4 C12 H12A 109.5 . .
Si4 C12 H12B 109.5 . .
H12A C12 H12B 109.5 . .
Si4 C12 H12C 109.5 . .
H12A C12 H12C 109.5 . .
H12B C12 H12C 109.5 . .
O14 C13 H13A 109.5 . .
O14 C13 H13B 109.5 . .
H13A C13 H13B 109.5 . .
O14 C13 H13C 109.5 . .
H13A C13 H13C 109.5 . .
H13B C13 H13C 109.5 . .
O16 C16 H16A 109.5 . .
O16 C16 H16B 109.5 . .
H16A C16 H16B 109.5 . .
O16 C16 H16C 109.5 . .
H16A C16 H16C 109.5 . .
H16B C16 H16C 109.5 . .
O17 C17 H17A 109.5 . .
O17 C17 H17B 109.5 . .
H17A C17 H17B 109.5 . .
O17 C17 H17C 109.5 . .
H17A C17 H17C 109.5 . .
H17B C17 H17C 109.5 . .

loop_
_geom_bond_atom_site_label_1
_geom_bond_atom_site_label_2
_geom_bond_distance
_geom_bond_site_symmetry_2
Si1 O1 1.5734(12) .
Si1 O2 1.6485(13) .
Si1 O3 1.6587(12) .
Si1 C3 1.8631(19) .
Si1 Na2 3.1105(8) .
Si1 Na5 3.1502(8) .
Si1 Na4 3.2807(9) .
Si2 O4 1.5740(11) .
Si2 O6 1.6644(12) .
Si2 O5 1.6699(13) .
Si2 C6 1.8472(18) .
Si2 Na3 3.0311(8) .
Si2 Na1 3.4650(8) .
Si2 Na2 3.5241(8) .
Si3 O7 1.5817(14) .
Si3 O9 1.611(4) .
Si3 O9B 1.629(7) .
Si3 O8 1.6528(17) .
Si3 C9 1.832(4) .
Si3 Na3 3.0126(9) .
Si4 O10 1.5773(12) .
Si4 O12 1.6486(14) .
Si4 O11 1.6573(13) .
Si4 C12 1.861(2) .
Si4 Na3 3.2020(9) .
Si4 Na4 3.2674(8) .
Si4 Na5 3.4446(9) 2_666
Si5 O13 1.5754(17) .
Si5 O15 1.646(3) .
Si5 O14 1.6787(18) .
Si5 C15 1.900(12) .
Si5 Na1 3.1923(14) 2_666
Si5 Na4 3.3656(14) .
Si5 Na5 3.4206(16) .
O15 C14 1.369(12) .
C14 H14A 0.9800 .
C14 H14B 0.9800 .
C14 H14C 0.9800 .
C15 H15A 0.9800 .
C15 H15B 0.9800 .
C15 H15C 0.9800 .
Si5B O13 1.600(2) .
Si5B O15B 1.653(3) .
Si5B O14 1.688(2) .
Si5B C15B 1.900(14) .
Si5B Na1 3.1264(16) 2_666
Si5B Na5 3.4448(18) 2_666
Si5B Na4 3.4608(18) .
O15B C14B 1.364(13) .
C14B H14D 0.9800 .
C14B H14E 0.9800 .
C14B H14F 0.9800 .
C15B H15D 0.9800 .
C15B H15E 0.9800 .
C15B H15F 0.9800 .
Na1 O10 2.2610(13) .
Na1 O4 2.2665(13) .
Na1 O1 2.2669(13) .
Na1 O13 2.3089(13) 2_666
Na1 Na4 3.0620(10) .
Na1 Na3 3.1132(9) .
Na1 Si5B 3.1264(16) 2_666
Na1 Na5 3.1564(9) .
Na1 Si5 3.1923(14) 2_666
Na1 Na2 3.2566(9) .
Na1 Na5 3.4428(10) 2_666
Na2 O4 2.2322(13) .
Na2 O17 2.2755(15) .
Na2 O6 2.3731(13) 2_665
Na2 O3 2.3797(13) .
Na2 O1 2.7395(14) .
Na2 C5 3.077(2) 2_665
Na2 Na3 3.7717(10) .
Na2 Na4 4.1700(10) .
Na3 O10 2.2977(14) .
Na3 O8 2.3972(16) .
Na3 O7 2.3984(15) .
Na3 O4 2.4198(13) .
Na3 O5 2.4400(14) .
Na3 Na4 3.6386(10) .
Na4 O10 2.2731(13) .
Na4 O16 2.2821(16) .
Na4 O1 2.2918(14) .
Na4 O14 2.2933(15) .
Na4 Na5 3.7588(10) .
Na4 Na5 4.0005(10) 2_666
Na4 H16 2.62(3) .
Na5 O13 2.3173(14) .
Na5 O13 2.3230(13) 2_666
Na5 O11 2.3606(14) 2_666
Na5 O1 2.5393(14) .
Na5 O2 2.5700(15) .
Na5 Na5 3.2849(13) 2_666
Na5 Na1 3.4427(10) 2_666
Na5 Si4 3.4446(9) 2_666
Na5 Si5B 3.4448(18) 2_666
O2 C1 1.425(2) .
O3 C2 1.420(2) .
O5 C4 1.417(2) .
O6 C5 1.432(2) .
O6 Na2 2.3731(13) 2_665
O8 C7 1.422(3) .
O9 C8 1.284(6) .
C8 H8A 0.9800 .
C8 H8B 0.9800 .
C8 H8C 0.9800 .
O9B C8B 1.284(8) .
C8B H8D 0.9800 .
C8B H8E 0.9800 .
C8B H8F 0.9800 .
O11 C10 1.432(2) .
O11 Na5 2.3606(14) 2_666
O12 C11 1.402(3) .
O13 Na1 2.3089(13) 2_666
O13 Na5 2.3230(13) 2_666
O14 C13 1.428(2) .
O16 C16 1.402(3) .
O16 H16 0.824(10) .
O17 C17 1.413(2) .
O17 H17 0.82(3) .
C1 H1A 0.9800 .
C1 H1B 0.9800 .
C1 H1C 0.9800 .
C2 H2A 0.9800 .
C2 H2B 0.9800 .
C2 H2C 0.9800 .
C3 H3A 0.9800 .
C3 H3B 0.9800 .
C3 H3C 0.9800 .
C4 H4A 0.9800 .
C4 H4B 0.9800 .
C4 H4C 0.9800 .
C5 Na2 3.077(2) 2_665
C5 H5A 0.9800 .
C5 H5B 0.9800 .
C5 H5C 0.9800 .
C6 H6A 0.9800 .
C6 H6B 0.9800 .
C6 H6C 0.9800 .
C7 H7A 0.9800 .
C7 H7B 0.9800 .
C7 H7C 0.9800 .
C9 H9A 0.9800 .
C9 H9B 0.9800 .
C9 H9C 0.9800 .
C10 H10A 0.9800 .
C10 H10B 0.9800 .
C10 H10C 0.9800 .
C11 H11A 0.9800 .
C11 H11B 0.9800 .
C11 H11C 0.9800 .
C12 H12A 0.9800 .
C12 H12B 0.9800 .
C12 H12C 0.9800 .
C13 H13A 0.9800 .
C13 H13B 0.9800 .
C13 H13C 0.9800 .
C16 H16A 0.9800 .
C16 H16B 0.9800 .
C16 H16C 0.9800 .
C17 H17A 0.9800 .
C17 H17B 0.9800 .
C17 H17C 0.9800 .

loop_
_geom_hbond_atom_site_label_D
_geom_hbond_atom_site_label_H
_geom_hbond_atom_site_label_A
_geom_hbond_distance_DH
_geom_hbond_distance_HA
_geom_hbond_distance_DA
_geom_hbond_angle_DHA
O17 H17 O7 0.82(3) 1.81(3) 2.6220(19) 173(3)
O16 H16 O7 0.824(10) 1.794(10) 2.615(2) 174(3)
